data_2017787
loop_
_publ_author_name
'Altaf, Muhammad'
'Stoeckli-Evans, Helen'

_publ_section_title
;
 Green chemistry synthesis:
 2-amino-3-[(<i>E</i>)-(2-pyridyl)methylideneamino]but-2-enedinitrile
 monohydrate and
 5-cyano-2-(2-pyridyl)-1-(2-pyridylmethyl)-1<i>H</i>-imidazole-4-carboxamide
;
_journal_coeditor_code BM3095
_journal_issue 9
_journal_name_full 'Acta Crystallographica Section C'
_journal_page_first o441
_journal_page_last o445
_journal_paper_doi 10.1107/S0108270110029021
_journal_volume 66
_journal_year 2010
_chemical_formula_iupac 'C10 H7 N5 , H2 O'
_chemical_formula_moiety 'C10 H7 N5 , H2 O'
_chemical_formula_sum 'C10 H9 N5 O'
_chemical_formula_weight 215.22
_chemical_name_systematic
;
2-amino-3-[(<i>E</i>)-(2-pyridyl)methylideneamino]but-2-enedinitrile
monohydrate
;
_space_group_IT_number 43
_symmetry_cell_setting orthorhombic
_symmetry_space_group_name_Hall 'F 2 -2d'
_symmetry_space_group_name_H-M 'F d d 2'
_atom_sites_solution_hydrogens geom
_atom_sites_solution_primary direct
_atom_sites_solution_secondary difmap
_audit_creation_method SHELXL97
_cell_angle_alpha 90.00
_cell_angle_beta 90.00
_cell_angle_gamma 90.00
_cell_formula_units_Z 16
_cell_length_a 25.072(6)
_cell_length_b 46.996(8)
_cell_length_c 3.7592(7)
_cell_measurement_reflns_used 3163
_cell_measurement_temperature 173(2)
_cell_measurement_theta_max 25.48
_cell_measurement_theta_min 1.73
_cell_volume 4429.4(15)
_computing_cell_refinement 'X-AREA (Version 1.23; Stoe & Cie, 2009)'
_computing_data_collection 'X-AREA (Version 1.23; Stoe & Cie, 2009)'
_computing_data_reduction 'X-RED32 (Version 1.05; Stoe & Cie, 2009)'
_computing_molecular_graphics
;
PLATON (Spek, 2009) and Mercury (Macrae <i>et al.</i>, 2006)
;
_computing_publication_material
;
SHELXL97 (Sheldrick, 2008) and PLATON (Spek, 2009)
;
_computing_structure_refinement 'SHELXL97 (Sheldrick, 2008)'
_computing_structure_solution 'SHELXS97 (Sheldrick, 2008)'
_diffrn_ambient_temperature 173(2)
_diffrn_measured_fraction_theta_full 1.000
_diffrn_measured_fraction_theta_max 0.999
_diffrn_measurement_device 'two-circle image plate diffractometer'
_diffrn_measurement_device_type 'Stoe IPDS-2'
_diffrn_measurement_method '\f + \w rotation'
_diffrn_radiation_monochromator graphite
_diffrn_radiation_source 'fine-focus sealed tube'
_diffrn_radiation_type MoK\a
_diffrn_radiation_wavelength 0.71073
_diffrn_reflns_av_R_equivalents 0.1312
_diffrn_reflns_av_sigmaI/netI 0.0887
_diffrn_reflns_limit_h_max 29
_diffrn_reflns_limit_h_min -29
_diffrn_reflns_limit_k_max 54
_diffrn_reflns_limit_k_min -56
_diffrn_reflns_limit_l_max 4
_diffrn_reflns_limit_l_min -4
_diffrn_reflns_number 5295
_diffrn_reflns_theta_full 25.00
_diffrn_reflns_theta_max 25.12
_diffrn_reflns_theta_min 1.73
_diffrn_standards_decay_% 0
_diffrn_standards_number 0
_exptl_absorpt_coefficient_mu 0.091
_exptl_absorpt_correction_T_max 0.9968
_exptl_absorpt_correction_T_min 0.5711
_exptl_absorpt_correction_type multi-scan
_exptl_absorpt_process_details 'MULABS in PLATON (Spek, 2009)'
_exptl_crystal_colour brown
_exptl_crystal_density_diffrn 1.291
_exptl_crystal_density_method 'not measured'
_exptl_crystal_description needle
_exptl_crystal_F_000 1792
_exptl_crystal_size_max 0.50
_exptl_crystal_size_mid 0.06
_exptl_crystal_size_min 0.06
_refine_diff_density_max 0.354
_refine_diff_density_min -0.238
_refine_ls_extinction_coef 0.0055(9)
_refine_ls_extinction_expression 'Fc* = kFc[1+0.001Fc^2^\l^3^/sin(2\q)]^-1/4^'
_refine_ls_extinction_method 'SHELXL97 (Sheldrick, 2008)'
_refine_ls_goodness_of_fit_ref 1.032
_refine_ls_hydrogen_treatment mixed
_refine_ls_matrix_type full
_refine_ls_number_parameters 167
_refine_ls_number_reflns 1157
_refine_ls_number_restraints 5
_refine_ls_restrained_S_all 1.031
_refine_ls_R_factor_all 0.0856
_refine_ls_R_factor_gt 0.0629
_refine_ls_shift/su_max 0.000
_refine_ls_shift/su_mean 0.000
_refine_ls_structure_factor_coef Fsqd
_refine_ls_weighting_details 'calc w = 1/[\s^2^(Fo^2^)+(0.0875P)^2^] where P=(Fo^2^+2Fc^2^)/3'
_refine_ls_weighting_scheme calc
_refine_ls_wR_factor_gt 0.1449
_refine_ls_wR_factor_ref 0.1576
_reflns_number_gt 843
_reflns_number_total 1157
_reflns_threshold_expression I>2\s(I)
_cod_data_source_file bm3095.cif
_cod_data_source_block L1.H2O
_cod_database_code 2017787
_cod_database_fobs_code 2017787

loop_
_symmetry_equiv_pos_site_id
_symmetry_equiv_pos_as_xyz
1 x,y,z
2 -x,-y,z
3 1/4-x,1/4+y,1/4+z
4 3/4+x,3/4-y,1/4+z
5 x,1/2+y,1/2+z
6 -x,1/2-y,1/2+z
7 1/4-x,3/4+y,3/4+z
8 3/4+x,1/4-y,3/4+z
9 1/2+x,y,1/2+z
10 1/2-x,-y,1/2+z
11 3/4-x,1/4+y,3/4+z
12 1/4+x,3/4-y,3/4+z
13 1/2+x,1/2+y,z
14 1/2-x,1/2-y,z
15 3/4-x,3/4+y,1/4+z
16 1/4+x,1/4-y,1/4+z

loop_
_atom_site_aniso_label
_atom_site_aniso_U_11
_atom_site_aniso_U_22
_atom_site_aniso_U_33
_atom_site_aniso_U_12
_atom_site_aniso_U_13
_atom_site_aniso_U_23
N1 0.047(2) 0.041(2) 0.055(2) 0.0057(17) 0.003(2) 0.000(2)
N2 0.048(2) 0.039(2) 0.038(2) 0.0051(17) 0.0019(18) -0.0025(19)
N3 0.047(2) 0.050(2) 0.059(3) 0.0035(19) 0.006(2) -0.007(2)
N4 0.053(2) 0.057(2) 0.062(3) 0.005(2) 0.017(2) -0.002(2)
N5 0.065(3) 0.049(2) 0.070(3) 0.012(2) -0.005(3) -0.014(3)
C2 0.048(3) 0.032(2) 0.045(3) 0.0021(18) 0.000(2) 0.001(2)
C3 0.047(3) 0.038(2) 0.050(3) 0.005(2) 0.000(2) -0.001(2)
C4 0.049(3) 0.046(3) 0.053(3) 0.008(2) -0.003(3) -0.007(2)
C5 0.057(3) 0.039(2) 0.048(3) 0.008(2) -0.005(2) -0.006(2)
C6 0.052(3) 0.039(3) 0.062(3) 0.000(2) -0.005(3) -0.005(2)
C7 0.046(2) 0.046(3) 0.044(3) 0.007(2) 0.004(2) 0.001(2)
C8 0.040(2) 0.039(2) 0.042(3) 0.0050(18) 0.001(2) -0.002(2)
C9 0.043(2) 0.042(2) 0.041(3) 0.0035(19) 0.003(2) -0.004(2)
C10 0.052(3) 0.038(2) 0.046(3) 0.003(2) 0.002(3) -0.002(2)
C11 0.042(3) 0.045(3) 0.047(3) 0.002(2) 0.000(2) -0.001(2)
O1A 0.046(5) 0.084(7) 0.098(9) 0.004(4) 0.002(6) 0.018(8)
O1B 0.060(6) 0.098(8) 0.071(7) 0.008(5) 0.000(6) -0.006(7)

loop_
_atom_site_type_symbol
_atom_site_label
_atom_site_fract_x
_atom_site_fract_y
_atom_site_fract_z
_atom_site_U_iso_or_equiv
_atom_site_thermal_displace_type
_atom_site_calc_flag
_atom_site_refinement_flags
_atom_site_occupancy
N N1 0.11618(15) 0.03926(8) 0.0622(12) 0.0477(12) Uani . . 1.000
N N2 0.14876(15) 0.11036(8) 0.2869(11) 0.0417(12) Uani . . 1.000
N N3 0.20210(16) 0.16259(9) 0.3394(13) 0.0520(14) Uani . . 1.000
N N4 0.03201(18) 0.12653(9) 0.7236(13) 0.0573(14) Uani . . 1.000
N N5 0.10761(18) 0.20157(9) 0.7778(16) 0.0613(16) Uani . . 1.000
C C2 0.14790(18) 0.06231(9) 0.0865(14) 0.0417(16) Uani . . 1.000
C C3 0.20023(19) 0.06265(9) -0.0335(14) 0.0450(16) Uani . . 1.000
C C4 0.22130(19) 0.03834(10) -0.1845(15) 0.0493(17) Uani . . 1.000
C C5 0.18876(19) 0.01427(10) -0.2065(15) 0.0480(16) Uani . . 1.000
C C6 0.1371(2) 0.01566(10) -0.0850(15) 0.0510(17) Uani . . 1.000
C C7 0.12346(19) 0.08706(10) 0.2545(14) 0.0453(16) Uani . . 1.000
C C8 0.12507(18) 0.13369(9) 0.4535(12) 0.0403(14) Uani . . 1.000
C C9 0.15286(18) 0.15863(9) 0.4690(13) 0.0420(14) Uani . . 1.000
C C10 0.0728(2) 0.13142(9) 0.6025(14) 0.0453(16) Uani . . 1.000
C C11 0.12805(18) 0.18276(10) 0.6363(13) 0.0447(17) Uani . . 1.000
O O1A 0.0061(4) 0.0326(3) 0.056(4) 0.076(4) Uani . . 0.500
O O1B 0.0074(5) 0.0323(3) 0.283(4) 0.076(4) Uani . . 0.500
H H3 0.22130 0.07940 -0.01200 0.0540 Uiso calc R 1.000
H H3A 0.214(2) 0.1483(9) 0.213(16) 0.0780 Uiso . . 1.000
H H3B 0.217(2) 0.1797(7) 0.36(2) 0.0780 Uiso . . 1.000
H H4 0.25690 0.03800 -0.27100 0.0590 Uiso calc R 1.000
H H5 0.20220 -0.00290 -0.30470 0.0570 Uiso calc R 1.000
H H6 0.11520 -0.00080 -0.10600 0.0610 Uiso calc R 1.000
H H7 0.08800 0.08570 0.34150 0.0550 Uiso calc R 1.000
H H1A 0.035(2) 0.0363(17) 0.16(3) 0.1140 Uiso . . 1.000
H H1B -0.007(3) 0.0158(8) 0.09(3) 0.1140 Uiso . . 1.000

loop_
_atom_type_symbol
_atom_type_description
_atom_type_scat_dispersion_real
_atom_type_scat_dispersion_imag
_atom_type_scat_source
C C 0.0033 0.0000 'International Tables Vol C Tables 4.2.6.8 and 6.1.1.4'
H H 0.0000 0.0000 'International Tables Vol C Tables 4.2.6.8 and 6.1.1.4'
N N 0.0061 0.0000 'International Tables Vol C Tables 4.2.6.8 and 6.1.1.4'
O O 0.0106 0.0000 'International Tables Vol C Tables 4.2.6.8 and 6.1.1.4'

loop_
_geom_angle_atom_site_label_1
_geom_angle_atom_site_label_2
_geom_angle_atom_site_label_3
_geom_angle_site_symmetry_1
_geom_angle_site_symmetry_2
_geom_angle_site_symmetry_3
_geom_angle
_geom_angle_publ_flag
O1B O1A H1A . . . 60(7) no
O1B O1A H1B . . . 82(7) no
H1A O1A H1B . . . 117(8) no
O1A O1B H1A . . . 59(7) no
O1A O1B H1B . . . 50(5) no
H1A O1B H1B . . . 94(8) no
C2 N1 C6 . . . 117.4(4) no
C7 N2 C8 . . . 120.5(4) no
C9 N3 H3A . . . 114(3) no
H3A N3 H3B . . . 127(5) no
C9 N3 H3B . . . 119(4) no
C3 C2 C7 . . . 121.9(4) no
N1 C2 C7 . . . 115.0(4) no
N1 C2 C3 . . . 123.1(4) no
C2 C3 C4 . . . 119.1(4) no
C3 C4 C5 . . . 118.1(4) no
C4 C5 C6 . . . 119.5(4) no
N1 C6 C5 . . . 122.9(4) no
N2 C7 C2 . . . 121.3(4) no
N2 C8 C10 . . . 120.5(4) no
N2 C8 C9 . . . 118.5(4) no
C9 C8 C10 . . . 121.0(4) no
C8 C9 C11 . . . 118.4(4) no
N3 C9 C11 . . . 116.6(4) no
N3 C9 C8 . . . 125.0(4) no
N4 C10 C8 . . . 172.6(5) no
N5 C11 C9 . . . 178.0(5) no
C2 C3 H3 . . . 120.00 no
C4 C3 H3 . . . 120.00 no
C3 C4 H4 . . . 121.00 no
C5 C4 H4 . . . 121.00 no
C6 C5 H5 . . . 120.00 no
C4 C5 H5 . . . 120.00 no
N1 C6 H6 . . . 119.00 no
C5 C6 H6 . . . 119.00 no
C2 C7 H7 . . . 119.00 no
N2 C7 H7 . . . 119.00 no

loop_
_geom_bond_atom_site_label_1
_geom_bond_atom_site_label_2
_geom_bond_site_symmetry_1
_geom_bond_site_symmetry_2
_geom_bond_distance
_geom_bond_publ_flag
O1A O1B . . 0.85(2) no
O1A H1A . . 0.84(8) no
O1A H1B . . 0.87(5) no
O1B H1A . . 0.85(7) no
O1B H1B . . 1.12(8) no
N1 C6 . . 1.346(6) no
N1 C2 . . 1.347(6) no
N2 C7 . . 1.271(6) no
N2 C8 . . 1.395(6) no
N3 C9 . . 1.340(6) no
N4 C10 . . 1.143(7) no
N5 C11 . . 1.152(7) no
N3 H3A . . 0.88(5) no
N3 H3B . . 0.89(4) no
C2 C7 . . 1.459(7) no
C2 C3 . . 1.388(7) no
C3 C4 . . 1.381(7) no
C4 C5 . . 1.397(7) no
C5 C6 . . 1.375(7) no
C8 C10 . . 1.429(7) no
C8 C9 . . 1.365(6) no
C9 C11 . . 1.438(6) no
C3 H3 . . 0.9500 no
C4 H4 . . 0.9500 no
C5 H5 . . 0.9500 no
C6 H6 . . 0.9500 no
C7 H7 . . 0.9500 no

loop_
_geom_hbond_atom_site_label_D
_geom_hbond_atom_site_label_H
_geom_hbond_atom_site_label_A
_geom_hbond_site_symmetry_A
_geom_hbond_distance_DH
_geom_hbond_distance_HA
_geom_hbond_distance_DA
_geom_hbond_angle_DHA
_geom_hbond_publ_flag
O1A H1A N1 . 0.84(8) 2.07(5) 2.778(11) 141(10) yes
O1A H1B O1A 2_555 0.87(5) 2.28(4) 3.08(2) 154(8) yes
O1A H1B O1B 2_555 0.87(5) 2.37(5) 3.19(2) 156(6) yes
N3 H3A N2 . 0.88(5) 2.44(5) 2.802(6) 106(4) yes
N3 H3A N4 16_554 0.88(5) 2.25(5) 3.047(6) 151(4) yes
N3 H3B O1A 16_555 0.89(4) 2.04(4) 2.913(14) 169(7) yes
N3 H3B O1B 16_555 0.89(4) 2.15(4) 3.027(15) 167(6) yes
C3 H3 N4 16_554 0.95 2.57 3.518(6) 173 yes

loop_
_geom_torsion_atom_site_label_1
_geom_torsion_atom_site_label_2
_geom_torsion_atom_site_label_3
_geom_torsion_atom_site_label_4
_geom_torsion_site_symmetry_1
_geom_torsion_site_symmetry_2
_geom_torsion_site_symmetry_3
_geom_torsion_site_symmetry_4
_geom_torsion
_geom_torsion_publ_flag
C6 N1 C2 C3 . . . . 0.3(8) no
C6 N1 C2 C7 . . . . -178.8(5) no
C2 N1 C6 C5 . . . . 0.5(8) no
C8 N2 C7 C2 . . . . -179.0(4) no
C7 N2 C8 C9 . . . . -177.3(5) no
C7 N2 C8 C10 . . . . 2.4(7) no
N1 C2 C3 C4 . . . . -0.2(8) no
C7 C2 C3 C4 . . . . 178.9(5) no
N1 C2 C7 N2 . . . . -178.5(5) no
C3 C2 C7 N2 . . . . 2.4(8) no
C2 C3 C4 C5 . . . . -0.6(8) no
C3 C4 C5 C6 . . . . 1.2(8) no
C4 C5 C6 N1 . . . . -1.2(8) no
N2 C8 C9 N3 . . . . -0.9(7) no
N2 C8 C9 C11 . . . . 179.1(4) no
C10 C8 C9 N3 . . . . 179.4(5) no
C10 C8 C9 C11 . . . . -0.6(7) no
